data_7205021
loop_
_publ_author_name
'Hutton, Craig A.'
'Jaber, Rania'
'Otaegui, Michelle'
'Turner, Jennifer J.'
'Turner, Peter'
'White, Jonathan M.'
'Bacskay, George B.'

_publ_section_title
;
 Stereochemical and conformational consequences of the oxidation of
 1,4-thiazane-3,5-dicarboxylates
;
_journal_issue 6
_journal_name_full 'Journal of the Chemical Society, Perkin Transactions 2'
_journal_page_first 1066
_journal_paper_doi 10.1039/b202231a
_journal_year 2002
_chemical_formula_sum 'C8 H13 N O5 S'
_chemical_formula_weight 235.25
_chemical_name_systematic
; 
? 
;
_space_group_IT_number 19
_symmetry_cell_setting orthorhombic
_symmetry_Int_Tables_number 19
_symmetry_space_group_name_Hall 'P 2ac 2ab'
_symmetry_space_group_name_H-M 'P 21 21 21'
_atom_sites_solution_hydrogens geom
_atom_sites_solution_primary direct
_atom_sites_solution_secondary difmap
_audit_creation_method SHELXL-97
_cell_angle_alpha 90.00
_cell_angle_beta 90.00
_cell_angle_gamma 90.00
_cell_formula_units_Z 4
_cell_length_a 9.2817(15)
_cell_length_b 10.5236(17)
_cell_length_c 10.5688(17)
_cell_measurement_reflns_used 959
_cell_measurement_temperature 150(2)
_cell_measurement_theta_max 27.984
_cell_measurement_theta_min 2.731
_cell_volume 1032.3(3)
_computing_cell_refinement 'SAINT (Bruker,1995)'
_computing_data_collection 'SMART (Bruker,1995)'
_computing_data_reduction 'SAINT and XPREP (Bruker 1995)'
_computing_molecular_graphics
;
teXsan for Windows (MSC, 1997)
xtal 3.6 (Hall,du Boulay, D.J. & Olthof-Hazekamp, R. 1999)
ORTEPII  (Johnson,C.K., 1976). 
WinGX (Farrugia, 1999)
;
_computing_structure_refinement 'SHELXL-97 (Sheldrick, 1997)'
_computing_structure_solution 'SIR97 (Altomare, et. al. 1997)'
_diffrn_ambient_temperature 150(2)
_diffrn_crystal_treatment
;
attached with Exxon Paratone N, to a short length 
of fibre supported on a thin piece of copper wire 
inserted in a copper mounting pin.  The crystal was 
quenched in a cold nitrogen gas stream from an 
Oxford Cryosystems Cryostream. 
;
_diffrn_measured_fraction_theta_full 0.976
_diffrn_measured_fraction_theta_max 0.976
_diffrn_measurement_device_type 'Bruker SMART 1000 CCD'
_diffrn_measurement_method \w
_diffrn_radiation_monochromator graphite
_diffrn_radiation_source 'sealed tube'
_diffrn_radiation_type MoK\a
_diffrn_radiation_wavelength 0.71073
_diffrn_reflns_av_R_equivalents 0.0260
_diffrn_reflns_av_sigmaI/netI 0.0104
_diffrn_reflns_limit_h_max 12
_diffrn_reflns_limit_h_min -12
_diffrn_reflns_limit_k_max 13
_diffrn_reflns_limit_k_min -13
_diffrn_reflns_limit_l_max 14
_diffrn_reflns_limit_l_min -14
_diffrn_reflns_number 10067
_diffrn_reflns_theta_full 28.26
_diffrn_reflns_theta_max 28.26
_diffrn_reflns_theta_min 2.73
_diffrn_standards_decay_% 0.07
_diffrn_standards_number 203
_exptl_absorpt_coefficient_mu 0.315
_exptl_absorpt_correction_T_max 0.965
_exptl_absorpt_correction_T_min 0.840
_exptl_absorpt_correction_type gaussian
_exptl_absorpt_process_details
;
Gaussian (Coppens et al., 1965) 
XPREP  (Bruker, 1995)
;
_exptl_crystal_colour colourless
_exptl_crystal_density_diffrn 1.514
_exptl_crystal_density_method 'not measured'
_exptl_crystal_description blade
_exptl_crystal_F_000 496
_exptl_crystal_size_max 0.630
_exptl_crystal_size_mid 0.328
_exptl_crystal_size_min 0.113
_refine_diff_density_max 0.229
_refine_diff_density_min -0.194
_refine_diff_density_rms 0.041
_refine_ls_abs_structure_details 'Flack H D (1983), Acta Cryst. A39, 876-881'
_refine_ls_abs_structure_Flack 0.00(5)
_refine_ls_extinction_method none
_refine_ls_goodness_of_fit_ref 1.293
_refine_ls_hydrogen_treatment mixed
_refine_ls_matrix_type full
_refine_ls_number_parameters 142
_refine_ls_number_reflns 2450
_refine_ls_number_restraints 0
_refine_ls_restrained_S_all 1.293
_refine_ls_R_factor_all 0.0223
_refine_ls_R_factor_gt 0.0219
_refine_ls_shift/su_max 0.000
_refine_ls_shift/su_mean 0.000
_refine_ls_structure_factor_coef Fsqd
_refine_ls_weighting_details 'calc w=1/[\s^2^(Fo^2^)+(0.02P)^2^+0.2P] where P=(Fo^2^+2Fc^2^)/3'
_refine_ls_weighting_scheme calc
_refine_ls_wR_factor_gt 0.0544
_refine_ls_wR_factor_ref 0.0546
_reflns_number_gt 2411
_reflns_number_total 2450
_reflns_threshold_expression >2sigma(I)
_cod_data_source_file b202231a.txt
_cod_data_source_block cah4
_cod_depositor_comments
;
The following automatic conversions were performed:
'_exptl_absorpt_correction_type' value 'Gaussian' changed to 'gaussian'
according to '/home/adriana/struct/CIF-dictionaries/cif_core.dic'
dictionary named 'cif_core.dic' version 2.4.1 from 2010-06-29.

Automatic conversion script
Id: cif_fix_enum 1555 2011-01-17 13:19:09Z saulius 

The following automatic conversions were performed:
'_atom_site_symetry_multiplicity' tag replaced with
'_atom_site_symmetry_multiplicity'.

Automatic conversion script
Id: cif_correct_tags 1440 2010-10-19 06:21:57Z saulius 
;
_cod_original_sg_symbol_H-M 'P 21 21 21 '
_cod_database_code 7205021

loop_
_symmetry_equiv_pos_as_xyz
'x, y, z'
'-x+1/2, -y, z+1/2'
'-x, y+1/2, -z+1/2'
'x+1/2, -y+1/2, -z'

loop_
_atom_site_label
_atom_site_type_symbol
_atom_site_fract_x
_atom_site_fract_y
_atom_site_fract_z
_atom_site_U_iso_or_equiv
_atom_site_adp_type
_atom_site_occupancy
_atom_site_symmetry_multiplicity
_atom_site_calc_flag
_atom_site_refinement_flags
_atom_site_disorder_assembly
_atom_site_disorder_group
S1 S 0.39880(3) 0.65011(3) 0.59135(3) 0.01989(8) Uani 1 1 d . . .
O1 O 0.24089(10) 0.64163(10) 0.62266(8) 0.0249(2) Uani 1 1 d . . .
O2 O 0.17210(10) 0.38639(9) 0.45270(10) 0.0249(2) Uani 1 1 d . . .
O3 O 0.08943(10) 0.54324(9) 0.32759(9) 0.02298(19) Uani 1 1 d . . .
O4 O 0.27278(11) 0.97259(9) 0.35374(9) 0.0258(2) Uani 1 1 d . . .
O5 O 0.31416(12) 0.87156(9) 0.16976(9) 0.0304(2) Uani 1 1 d . . .
N1 N 0.36477(11) 0.64472(12) 0.29374(10) 0.0202(2) Uani 1 1 d . . .
H1N H 0.3200(16) 0.6403(15) 0.2221(15) 0.021(4) Uiso 1 1 d . . .
C1 C 0.43590(14) 0.52213(13) 0.48303(13) 0.0218(3) Uani 1 1 d . . .
H1A H 0.5393 0.5249 0.4601 0.026 Uiso 1 1 calc R . .
H1B H 0.4181 0.4405 0.5269 0.026 Uiso 1 1 calc R . .
C2 C 0.34638(13) 0.52490(12) 0.36135(13) 0.0199(3) Uani 1 1 d . . .
H2 H 0.3880 0.4578 0.3052 0.024 Uiso 1 1 calc R . .
C3 C 0.31361(14) 0.75396(12) 0.36631(12) 0.0182(2) Uani 1 1 d . . .
H3 H 0.2155 0.7339 0.4000 0.022 Uiso 1 1 calc R . .
C4 C 0.41426(15) 0.77723(12) 0.47769(11) 0.0204(3) Uani 1 1 d . . .
H4A H 0.3896 0.8590 0.5186 0.025 Uiso 1 1 calc R . .
H4B H 0.5149 0.7827 0.4471 0.025 Uiso 1 1 calc R . .
C5 C 0.18703(14) 0.48950(12) 0.37962(12) 0.0198(2) Uani 1 1 d . . .
C6 C 0.02487(15) 0.34126(15) 0.46652(14) 0.0285(3) Uani 1 1 d . . .
H6A H -0.0359 0.4103 0.4986 0.043 Uiso 1 1 calc R . .
H6B H 0.0228 0.2700 0.5262 0.043 Uiso 1 1 calc R . .
H6C H -0.0115 0.3131 0.3841 0.043 Uiso 1 1 calc R . .
C7 C 0.30262(13) 0.87076(12) 0.28304(12) 0.0205(3) Uani 1 1 d . . .
C8 C 0.25217(17) 1.09227(14) 0.28707(15) 0.0307(3) Uani 1 1 d . . .
H8A H 0.3399 1.1135 0.2400 0.046 Uiso 1 1 calc R . .
H8B H 0.2314 1.1598 0.3483 0.046 Uiso 1 1 calc R . .
H8C H 0.1713 1.0841 0.2280 0.046 Uiso 1 1 calc R . .

loop_
_atom_site_aniso_label
_atom_site_aniso_U_11
_atom_site_aniso_U_22
_atom_site_aniso_U_33
_atom_site_aniso_U_23
_atom_site_aniso_U_13
_atom_site_aniso_U_12
S1 0.02173(14) 0.02141(14) 0.01654(13) 0.00073(12) -0.00157(11) -0.00039(12)
O1 0.0233(4) 0.0274(5) 0.0242(4) 0.0037(4) 0.0049(4) 0.0024(4)
O2 0.0248(5) 0.0207(5) 0.0291(5) 0.0023(4) -0.0017(4) -0.0028(4)
O3 0.0209(4) 0.0220(4) 0.0260(5) -0.0011(4) -0.0019(4) 0.0006(4)
O4 0.0318(5) 0.0208(5) 0.0247(5) 0.0020(4) -0.0005(4) 0.0031(4)
O5 0.0413(6) 0.0301(5) 0.0199(5) 0.0047(4) 0.0020(4) -0.0020(5)
N1 0.0216(5) 0.0232(5) 0.0158(5) -0.0018(4) 0.0012(4) 0.0000(4)
C1 0.0194(6) 0.0217(6) 0.0243(6) -0.0023(5) -0.0016(5) 0.0040(5)
C2 0.0184(6) 0.0199(6) 0.0213(6) -0.0027(5) 0.0009(5) 0.0017(5)
C3 0.0178(5) 0.0202(6) 0.0167(6) -0.0004(5) 0.0008(5) -0.0017(5)
C4 0.0244(6) 0.0193(6) 0.0176(6) 0.0005(4) -0.0016(5) -0.0039(5)
C5 0.0216(6) 0.0176(5) 0.0202(6) -0.0051(5) 0.0007(5) -0.0001(5)
C6 0.0264(7) 0.0254(7) 0.0338(7) 0.0039(6) 0.0007(6) -0.0049(6)
C7 0.0155(5) 0.0234(6) 0.0226(6) 0.0023(5) -0.0004(4) -0.0029(5)
C8 0.0316(7) 0.0227(7) 0.0377(8) 0.0072(6) -0.0043(6) 0.0030(6)

loop_
_atom_type_symbol
_atom_type_description
_atom_type_scat_dispersion_real
_atom_type_scat_dispersion_imag
_atom_type_scat_source
C C 0.0033 0.0016 'International Tables Vol C Tables 4.2.6.8 and 6.1.1.4'
H H 0.0000 0.0000 'International Tables Vol C Tables 4.2.6.8 and 6.1.1.4'
N N 0.0061 0.0033 'International Tables Vol C Tables 4.2.6.8 and 6.1.1.4'
O O 0.0106 0.0060 'International Tables Vol C Tables 4.2.6.8 and 6.1.1.4'
S S 0.1246 0.1234 'International Tables Vol C Tables 4.2.6.8 and 6.1.1.4'

loop_
_geom_angle_atom_site_label_1
_geom_angle_atom_site_label_2
_geom_angle_atom_site_label_3
_geom_angle
_geom_angle_site_symmetry_1
_geom_angle_site_symmetry_3
_geom_angle_publ_flag
O1 S1 C1 106.36(6) . . ?
O1 S1 C4 105.54(6) . . ?
C1 S1 C4 96.67(6) . . ?
C5 O2 C6 114.83(10) . . ?
C7 O4 C8 116.79(11) . . ?
C2 N1 C3 112.63(10) . . ?
C2 N1 H1N 109.0(11) . . ?
C3 N1 H1N 110.2(11) . . ?
C2 C1 S1 114.58(9) . . ?
C2 C1 H1A 108.6 . . ?
S1 C1 H1A 108.6 . . ?
C2 C1 H1B 108.6 . . ?
S1 C1 H1B 108.6 . . ?
H1A C1 H1B 107.6 . . ?
N1 C2 C1 111.36(10) . . ?
N1 C2 C5 112.54(10) . . ?
C1 C2 C5 114.32(11) . . ?
N1 C2 H2 106.0 . . ?
C1 C2 H2 106.0 . . ?
C5 C2 H2 106.0 . . ?
N1 C3 C7 110.81(10) . . ?
N1 C3 C4 109.45(11) . . ?
C7 C3 C4 111.09(10) . . ?
N1 C3 H3 108.5 . . ?
C7 C3 H3 108.5 . . ?
C4 C3 H3 108.5 . . ?
C3 C4 S1 110.29(9) . . ?
C3 C4 H4A 109.6 . . ?
S1 C4 H4A 109.6 . . ?
C3 C4 H4B 109.6 . . ?
S1 C4 H4B 109.6 . . ?
H4A C4 H4B 108.1 . . ?
O3 C5 O2 124.58(12) . . ?
O3 C5 C2 123.64(12) . . ?
O2 C5 C2 111.61(11) . . ?
O2 C6 H6A 109.5 . . ?
O2 C6 H6B 109.5 . . ?
H6A C6 H6B 109.5 . . ?
O2 C6 H6C 109.5 . . ?
H6A C6 H6C 109.5 . . ?
H6B C6 H6C 109.5 . . ?
O5 C7 O4 124.76(12) . . ?
O5 C7 C3 125.32(12) . . ?
O4 C7 C3 109.87(10) . . ?
O4 C8 H8A 109.5 . . ?
O4 C8 H8B 109.5 . . ?
H8A C8 H8B 109.5 . . ?
O4 C8 H8C 109.5 . . ?
H8A C8 H8C 109.5 . . ?
H8B C8 H8C 109.5 . . ?

loop_
_geom_bond_atom_site_label_1
_geom_bond_atom_site_label_2
_geom_bond_distance
_geom_bond_site_symmetry_2
_geom_bond_publ_flag
S1 O1 1.5052(10) . ?
S1 C1 1.8008(14) . ?
S1 C4 1.8036(13) . ?
O2 C5 1.3390(16) . ?
O2 C6 1.4541(16) . ?
O3 C5 1.2012(16) . ?
O4 C7 1.3354(16) . ?
O4 C8 1.4558(16) . ?
O5 C7 1.2020(16) . ?
N1 C2 1.4593(17) . ?
N1 C3 1.4613(16) . ?
N1 H1N 0.865(16) . ?
C1 C2 1.5314(19) . ?
C1 H1A 0.9900 . ?
C1 H1B 0.9900 . ?
C2 C5 1.5375(18) . ?
C2 H2 1.0000 . ?
C3 C7 1.5152(17) . ?
C3 C4 1.5226(17) . ?
C3 H3 1.0000 . ?
C4 H4A 0.9900 . ?
C4 H4B 0.9900 . ?
C6 H6A 0.9800 . ?
C6 H6B 0.9800 . ?
C6 H6C 0.9800 . ?
C8 H8A 0.9800 . ?
C8 H8B 0.9800 . ?
C8 H8C 0.9800 . ?

loop_
_geom_torsion_atom_site_label_1
_geom_torsion_atom_site_label_2
_geom_torsion_atom_site_label_3
_geom_torsion_atom_site_label_4
_geom_torsion
_geom_torsion_site_symmetry_1
_geom_torsion_site_symmetry_2
_geom_torsion_site_symmetry_3
_geom_torsion_site_symmetry_4
_geom_torsion_publ_flag
O1 S1 C1 C2 58.21(11) . . . . ?
C4 S1 C1 C2 -50.17(11) . . . . ?
C3 N1 C2 C1 -63.05(13) . . . . ?
C3 N1 C2 C5 66.83(13) . . . . ?
S1 C1 C2 N1 56.78(13) . . . . ?
S1 C1 C2 C5 -72.16(13) . . . . ?
C2 N1 C3 C7 -167.03(10) . . . . ?
C2 N1 C3 C4 70.12(13) . . . . ?
N1 C3 C4 S1 -68.54(12) . . . . ?
C7 C3 C4 S1 168.78(9) . . . . ?
O1 S1 C4 C3 -54.10(10) . . . . ?
C1 S1 C4 C3 54.97(10) . . . . ?
C6 O2 C5 O3 -0.16(18) . . . . ?
C6 O2 C5 C2 -175.55(11) . . . . ?
N1 C2 C5 O3 10.87(18) . . . . ?
C1 C2 C5 O3 139.22(13) . . . . ?
N1 C2 C5 O2 -173.69(10) . . . . ?
C1 C2 C5 O2 -45.35(15) . . . . ?
C8 O4 C7 O5 0.42(19) . . . . ?
C8 O4 C7 C3 -177.31(11) . . . . ?
N1 C3 C7 O5 9.78(18) . . . . ?
C4 C3 C7 O5 131.67(14) . . . . ?
N1 C3 C7 O4 -172.51(10) . . . . ?
C4 C3 C7 O4 -50.61(14) . . . . ?

loop_
_cod_related_entry_id
_cod_related_entry_database
_cod_related_entry_code
1 ChemSpider 9119635
